data_1556711
loop_
_publ_author_name
'Wen, Huiling'
'Yang, Xiliang'
'Liu, Qian'
'Li, Shuangjun'
'Li, Qin'
'Zang, Yi'
'Chen, Chunmei'
'Wang, Jianping'
'Zhu, Hucheng'
'Zhang, Yonghui'

_publ_section_title
;
 Structurally Diverse Meroterpenoids from a Marine-Derived Aspergillus sp.
 Fungus
;
_journal_name_full 'Journal of Natural Products'
_journal_paper_doi 10.1021/acs.jnatprod.9b00878
_journal_year 2019
_chemical_absolute_configuration rmad
_chemical_formula_sum 'C27 H32 O8'
_chemical_formula_weight 484.52
_space_group_crystal_system orthorhombic
_space_group_IT_number 19
_space_group_name_Hall 'P 2ac 2ab'
_space_group_name_H-M_alt 'P 21 21 21'
_atom_sites_solution_hydrogens geom
_audit_creation_method SHELXL-2016/6
_cell_angle_alpha 90
_cell_angle_beta 90
_cell_angle_gamma 90
_cell_formula_units_Z 4
_cell_length_a 9.93659(4)
_cell_length_b 13.42999(5)
_cell_length_c 18.77544(8)
_cell_measurement_reflns_used 51144
_cell_measurement_temperature 99.8(3)
_cell_measurement_theta_max 73.7170
_cell_measurement_theta_min 4.0400
_cell_volume 2505.551(17)
_computing_structure_refinement 'SHELXL-2016/6 (Sheldrick, 2016)'
_computing_structure_solution 'SHELXT 2014/5 (Sheldrick, 2014)'
_diffrn_ambient_temperature 99.8(3)
_diffrn_measured_fraction_theta_full 1.000
_diffrn_measured_fraction_theta_max 0.998
_diffrn_measurement_device_type 'Kappa single'
_diffrn_measurement_method '\w scans'
_diffrn_radiation_type CuK\a
_diffrn_radiation_wavelength 1.54184
_diffrn_reflns_av_R_equivalents 0.0300
_diffrn_reflns_av_unetI/netI 0.0107
_diffrn_reflns_Laue_measured_fraction_full 1.000
_diffrn_reflns_Laue_measured_fraction_max 0.998
_diffrn_reflns_limit_h_max 12
_diffrn_reflns_limit_h_min -12
_diffrn_reflns_limit_k_max 16
_diffrn_reflns_limit_k_min -16
_diffrn_reflns_limit_l_max 23
_diffrn_reflns_limit_l_min -23
_diffrn_reflns_number 67392
_diffrn_reflns_point_group_measured_fraction_full 1.000
_diffrn_reflns_point_group_measured_fraction_max 0.996
_diffrn_reflns_theta_full 67.684
_diffrn_reflns_theta_max 73.958
_diffrn_reflns_theta_min 4.047
_exptl_absorpt_coefficient_mu 0.779
_exptl_crystal_colour colourless
_exptl_crystal_density_diffrn 1.284
_exptl_crystal_description block
_exptl_crystal_F_000 1032
_exptl_crystal_size_max 0.150
_exptl_crystal_size_mid 0.100
_exptl_crystal_size_min 0.070
_refine_diff_density_max 0.149
_refine_diff_density_min -0.172
_refine_diff_density_rms 0.037
_refine_ls_abs_structure_details
;
 Flack x determined using 2164 quotients [(I+)-(I-)]/[(I+)+(I-)]
 (Parsons, Flack and Wagner, Acta Cryst. B69 (2013) 249-259).
;
_refine_ls_abs_structure_Flack 0.02(2)
_refine_ls_extinction_method none
_refine_ls_goodness_of_fit_ref 1.068
_refine_ls_hydrogen_treatment constr
_refine_ls_matrix_type full
_refine_ls_number_parameters 324
_refine_ls_number_reflns 5069
_refine_ls_number_restraints 0
_refine_ls_restrained_S_all 1.068
_refine_ls_R_factor_all 0.0249
_refine_ls_R_factor_gt 0.0248
_refine_ls_shift/su_max 0.009
_refine_ls_shift/su_mean 0.001
_refine_ls_structure_factor_coef Fsqd
_refine_ls_weighting_details 'w=1/[\s^2^(Fo^2^)+(0.0378P)^2^+0.4360P] where P=(Fo^2^+2Fc^2^)/3'
_refine_ls_weighting_scheme calc
_refine_ls_wR_factor_gt 0.0657
_refine_ls_wR_factor_ref 0.0658
_reflns_Friedel_coverage 0.764
_reflns_Friedel_fraction_full 1.000
_reflns_Friedel_fraction_max 0.994
_reflns_number_gt 5034
_reflns_number_total 5069
_reflns_threshold_expression 'I > 2\s(I)'
_cod_data_source_file np9b00878_si_002.cif
_cod_data_source_block 20181211_33-19
_cod_database_code 1556711
_shelx_shelxl_version_number 2016/6
_shelx_space_group_comment
;
The symmetry employed for this shelxl refinement is uniquely defined
by the following loop, which should always be used as a source of
symmetry information in preference to the above space-group names.
They are only intended as comments.
;
_shelx_estimated_absorpt_t_min 0.892
_shelx_estimated_absorpt_t_max 0.947

loop_
_space_group_symop_operation_xyz
'x, y, z'
'-x+1/2, -y, z+1/2'
'-x, y+1/2, -z+1/2'
'x+1/2, -y+1/2, -z'

loop_
_atom_site_label
_atom_site_type_symbol
_atom_site_fract_x
_atom_site_fract_y
_atom_site_fract_z
_atom_site_U_iso_or_equiv
_atom_site_adp_type
_atom_site_occupancy
_atom_site_site_symmetry_order
_atom_site_calc_flag
_atom_site_refinement_flags_posn
_atom_site_refinement_flags_adp
O1 O 0.18980(10) 0.64811(8) 0.31761(5) 0.0189(2) Uani 1 1 d . .
H1A H 0.235474 0.696782 0.328136 0.028 Uiso 1 1 calc R U
O2 O 0.22823(11) 0.50872(8) 0.47990(5) 0.0202(2) Uani 1 1 d . .
O3 O -0.08674(11) 0.66884(8) 0.36882(6) 0.0222(2) Uani 1 1 d . .
O4 O 0.11841(11) 0.26654(8) 0.42029(6) 0.0216(2) Uani 1 1 d . .
O5 O 0.68660(11) 0.33506(8) 0.18430(6) 0.0230(2) Uani 1 1 d . .
O6 O 0.34490(12) 0.63388(9) 0.43685(6) 0.0285(3) Uani 1 1 d . .
O7 O 0.30031(13) 0.17221(9) 0.39737(6) 0.0291(3) Uani 1 1 d . .
O8 O -0.16901(11) 0.55733(9) 0.29233(7) 0.0303(3) Uani 1 1 d . .
C1 C 0.42665(15) 0.49985(10) 0.21693(7) 0.0180(3) Uani 1 1 d . .
H1 H 0.389853 0.563093 0.222223 0.022 Uiso 1 1 calc R U
C2 C 0.55527(15) 0.48408(11) 0.20005(8) 0.0202(3) Uani 1 1 d . .
H2 H 0.620232 0.533301 0.194394 0.024 Uiso 1 1 calc R U
C3 C 0.57809(15) 0.37640(11) 0.19181(8) 0.0184(3) Uani 1 1 d . .
C4 C 0.44078(14) 0.32548(10) 0.19049(7) 0.0164(3) Uani 1 1 d . .
C5 C 0.34624(15) 0.40516(10) 0.22666(7) 0.0159(3) Uani 1 1 d . .
C6 C 0.20667(15) 0.40830(11) 0.19225(8) 0.0184(3) Uani 1 1 d . .
H6A H 0.214936 0.432372 0.143740 0.022 Uiso 1 1 calc R U
H6B H 0.170099 0.341386 0.190431 0.022 Uiso 1 1 calc R U
C7 C 0.11022(15) 0.47516(11) 0.23296(8) 0.0190(3) Uani 1 1 d . .
H7A H 0.025816 0.479782 0.207218 0.023 Uiso 1 1 calc R U
H7B H 0.148042 0.541564 0.236421 0.023 Uiso 1 1 calc R U
C8 C 0.08374(14) 0.43440(10) 0.30813(8) 0.0177(3) Uani 1 1 d . .
C9 C 0.21327(15) 0.39242(11) 0.34108(7) 0.0167(3) Uani 1 1 d . .
C10 C 0.33294(14) 0.38811(10) 0.30778(7) 0.0162(3) Uani 1 1 d . .
C11 C 0.20014(15) 0.35684(11) 0.41753(8) 0.0183(3) Uani 1 1 d . .
H11 H 0.289915 0.342270 0.436458 0.022 Uiso 1 1 calc R U
C12 C -0.02781(15) 0.35390(12) 0.30111(9) 0.0227(3) Uani 1 1 d . .
H12A H -0.052543 0.330491 0.347617 0.034 Uiso 1 1 calc R U
H12B H 0.005360 0.299236 0.273235 0.034 Uiso 1 1 calc R U
H12C H -0.105169 0.382246 0.278152 0.034 Uiso 1 1 calc R U
C13 C 0.46267(14) 0.37216(12) 0.34933(8) 0.0206(3) Uani 1 1 d . .
H13A H 0.458522 0.309548 0.373910 0.031 Uiso 1 1 calc R U
H13B H 0.473756 0.424993 0.383269 0.031 Uiso 1 1 calc R U
H13C H 0.537566 0.371863 0.317035 0.031 Uiso 1 1 calc R U
C14 C 0.40991(16) 0.31519(11) 0.10989(8) 0.0206(3) Uani 1 1 d . .
H14A H 0.324426 0.283029 0.103704 0.031 Uiso 1 1 calc R U
H14B H 0.478940 0.276097 0.087580 0.031 Uiso 1 1 calc R U
H14C H 0.407251 0.380071 0.088479 0.031 Uiso 1 1 calc R U
C15 C 0.43898(16) 0.22083(10) 0.22199(8) 0.0204(3) Uani 1 1 d . .
H15A H 0.348959 0.194964 0.220516 0.031 Uiso 1 1 calc R U
H15B H 0.469461 0.223215 0.270478 0.031 Uiso 1 1 calc R U
H15C H 0.497386 0.178437 0.194799 0.031 Uiso 1 1 calc R U
C16 C 0.18126(17) 0.17928(11) 0.40848(8) 0.0229(3) Uani 1 1 d . .
C17 C 0.0842(2) 0.09439(13) 0.41314(11) 0.0362(4) Uani 1 1 d . .
H17A H 0.127185 0.034471 0.397029 0.054 Uiso 1 1 calc R U
H17B H 0.007336 0.108075 0.383742 0.054 Uiso 1 1 calc R U
H17C H 0.055728 0.086137 0.461648 0.054 Uiso 1 1 calc R U
C18 C -0.11869(17) 0.46455(12) 0.46031(10) 0.0297(4) Uani 1 1 d . .
H18A H -0.131455 0.432340 0.503633 0.036 Uiso 1 1 calc R U
H18B H -0.191828 0.491800 0.436323 0.036 Uiso 1 1 calc R U
C19 C 0.00346(16) 0.47161(11) 0.43281(8) 0.0199(3) Uani 1 1 d . .
C20 C 0.12825(15) 0.42971(11) 0.46783(8) 0.0193(3) Uani 1 1 d . .
C21 C 0.24572(15) 0.58310(11) 0.43269(8) 0.0191(3) Uani 1 1 d . .
C22 C 0.13412(15) 0.60697(11) 0.37945(8) 0.0174(3) Uani 1 1 d . .
C23 C 0.03651(14) 0.51909(11) 0.36096(8) 0.0177(3) Uani 1 1 d . .
C24 C -0.08438(15) 0.57950(11) 0.33503(8) 0.0213(3) Uani 1 1 d . .
C25 C 0.07015(17) 0.78827(11) 0.41736(9) 0.0236(3) Uani 1 1 d . .
H25A H 0.151229 0.795436 0.444689 0.035 Uiso 1 1 calc R U
H25B H -0.000861 0.825603 0.439479 0.035 Uiso 1 1 calc R U
H25C H 0.084836 0.812816 0.369974 0.035 Uiso 1 1 calc R U
C26 C 0.03126(15) 0.67986(11) 0.41414(8) 0.0196(3) Uani 1 1 d . .
H26 H 0.009541 0.656509 0.462234 0.024 Uiso 1 1 calc R U
C27 C 0.10762(18) 0.38451(12) 0.54105(8) 0.0259(3) Uani 1 1 d . .
H27A H 0.047450 0.328803 0.537509 0.039 Uiso 1 1 calc R U
H27B H 0.069765 0.433581 0.572366 0.039 Uiso 1 1 calc R U
H27C H 0.192598 0.362529 0.559617 0.039 Uiso 1 1 calc R U

loop_
_atom_site_aniso_label
_atom_site_aniso_U_11
_atom_site_aniso_U_22
_atom_site_aniso_U_33
_atom_site_aniso_U_23
_atom_site_aniso_U_13
_atom_site_aniso_U_12
O1 0.0221(5) 0.0173(5) 0.0172(5) 0.0013(4) 0.0024(4) -0.0019(4)
O2 0.0259(5) 0.0177(5) 0.0169(5) 0.0017(4) -0.0016(4) 0.0001(4)
O3 0.0203(5) 0.0187(5) 0.0276(5) 0.0000(4) 0.0000(4) 0.0049(4)
O4 0.0251(5) 0.0156(5) 0.0240(5) 0.0024(4) 0.0014(4) 0.0003(4)
O5 0.0200(5) 0.0215(5) 0.0277(5) -0.0023(4) 0.0026(4) 0.0008(4)
O6 0.0268(6) 0.0280(6) 0.0307(6) 0.0063(5) -0.0070(5) -0.0066(5)
O7 0.0340(6) 0.0221(6) 0.0311(6) 0.0004(5) -0.0011(5) 0.0088(5)
O8 0.0220(6) 0.0287(6) 0.0401(7) -0.0051(5) -0.0089(5) 0.0059(5)
C1 0.0253(7) 0.0142(6) 0.0147(6) 0.0001(5) -0.0026(5) 0.0005(6)
C2 0.0233(7) 0.0171(6) 0.0201(7) -0.0001(5) 0.0000(6) -0.0036(6)
C3 0.0219(7) 0.0188(7) 0.0146(6) 0.0000(5) 0.0007(5) -0.0008(6)
C4 0.0188(6) 0.0145(6) 0.0158(6) -0.0006(5) 0.0001(5) -0.0002(5)
C5 0.0189(7) 0.0144(6) 0.0145(6) 0.0001(5) -0.0014(5) 0.0005(5)
C6 0.0208(7) 0.0178(6) 0.0166(6) -0.0007(5) -0.0035(5) 0.0014(5)
C7 0.0207(7) 0.0186(7) 0.0177(7) 0.0007(5) -0.0047(6) 0.0037(6)
C8 0.0180(7) 0.0165(6) 0.0185(6) -0.0006(5) -0.0018(5) 0.0025(5)
C9 0.0208(7) 0.0133(6) 0.0158(6) -0.0008(5) -0.0018(5) 0.0019(5)
C10 0.0196(7) 0.0132(6) 0.0157(6) -0.0003(5) -0.0025(5) 0.0009(5)
C11 0.0201(7) 0.0167(7) 0.0180(7) 0.0010(6) 0.0010(5) 0.0004(6)
C12 0.0205(7) 0.0196(7) 0.0279(8) -0.0011(6) -0.0037(6) -0.0005(6)
C13 0.0193(7) 0.0256(8) 0.0168(7) -0.0002(6) -0.0020(5) 0.0037(6)
C14 0.0263(7) 0.0188(7) 0.0168(7) -0.0033(5) -0.0015(6) 0.0013(6)
C15 0.0231(7) 0.0151(6) 0.0232(7) 0.0012(6) 0.0015(6) 0.0011(6)
C16 0.0348(9) 0.0179(7) 0.0159(6) 0.0009(6) -0.0047(6) 0.0043(6)
C17 0.0467(11) 0.0205(8) 0.0414(10) -0.0011(7) -0.0107(9) -0.0035(8)
C18 0.0274(8) 0.0261(8) 0.0356(9) 0.0083(7) 0.0084(7) 0.0023(7)
C19 0.0228(7) 0.0146(7) 0.0223(7) 0.0008(5) 0.0025(6) 0.0015(5)
C20 0.0228(7) 0.0163(7) 0.0189(7) 0.0012(6) 0.0031(6) -0.0006(6)
C21 0.0225(7) 0.0172(7) 0.0177(7) -0.0002(5) 0.0006(6) 0.0024(6)
C22 0.0195(7) 0.0160(7) 0.0166(6) 0.0013(5) 0.0018(5) 0.0012(5)
C23 0.0165(6) 0.0168(6) 0.0199(7) 0.0010(5) 0.0002(5) 0.0021(5)
C24 0.0187(7) 0.0190(7) 0.0264(7) 0.0010(6) 0.0023(6) 0.0030(6)
C25 0.0278(8) 0.0182(7) 0.0247(8) -0.0020(6) 0.0044(6) 0.0033(6)
C26 0.0212(7) 0.0190(7) 0.0186(6) 0.0009(6) 0.0009(6) 0.0028(6)
C27 0.0349(8) 0.0224(7) 0.0203(7) 0.0037(6) 0.0064(6) 0.0040(6)

loop_
_atom_type_symbol
_atom_type_description
_atom_type_scat_dispersion_real
_atom_type_scat_dispersion_imag
_atom_type_scat_source
C C 0.0181 0.0091 'International Tables Vol C Tables 4.2.6.8 and 6.1.1.4'
H H 0.0000 0.0000 'International Tables Vol C Tables 4.2.6.8 and 6.1.1.4'
O O 0.0492 0.0322 'International Tables Vol C Tables 4.2.6.8 and 6.1.1.4'

loop_
_geom_angle_atom_site_label_1
_geom_angle_atom_site_label_2
_geom_angle_atom_site_label_3
_geom_angle
C22 O1 H1A 109.5
C21 O2 C20 121.38(11)
C24 O3 C26 110.42(11)
C16 O4 C11 117.32(12)
C2 C1 C5 113.66(12)
C2 C1 H1 123.2
C5 C1 H1 123.2
C1 C2 C3 109.18(13)
C1 C2 H2 125.4
C3 C2 H2 125.4
O5 C3 C2 126.50(14)
O5 C3 C4 125.72(13)
C2 C3 C4 107.71(12)
C15 C4 C3 114.66(12)
C15 C4 C14 107.10(12)
C3 C4 C14 103.45(11)
C15 C4 C5 116.82(12)
C3 C4 C5 102.80(11)
C14 C4 C5 111.27(11)
C1 C5 C6 113.85(12)
C1 C5 C10 106.77(11)
C6 C5 C10 110.03(12)
C1 C5 C4 101.75(11)
C6 C5 C4 112.13(11)
C10 C5 C4 111.99(11)
C7 C6 C5 112.06(12)
C7 C6 H6A 109.2
C5 C6 H6A 109.2
C7 C6 H6B 109.2
C5 C6 H6B 109.2
H6A C6 H6B 107.9
C6 C7 C8 111.07(12)
C6 C7 H7A 109.4
C8 C7 H7A 109.4
C6 C7 H7B 109.4
C8 C7 H7B 109.4
H7A C7 H7B 108.0
C9 C8 C7 110.94(12)
C9 C8 C12 112.13(12)
C7 C8 C12 106.99(12)
C9 C8 C23 105.09(11)
C7 C8 C23 111.77(11)
C12 C8 C23 110.01(12)
C10 C9 C11 120.13(13)
C10 C9 C8 124.74(12)
C11 C9 C8 115.11(12)
C9 C10 C13 121.11(12)
C9 C10 C5 121.82(12)
C13 C10 C5 116.97(12)
O4 C11 C9 110.04(11)
O4 C11 C20 104.39(11)
C9 C11 C20 114.88(12)
O4 C11 H11 109.1
C9 C11 H11 109.1
C20 C11 H11 109.1
C8 C12 H12A 109.5
C8 C12 H12B 109.5
H12A C12 H12B 109.5
C8 C12 H12C 109.5
H12A C12 H12C 109.5
H12B C12 H12C 109.5
C10 C13 H13A 109.5
C10 C13 H13B 109.5
H13A C13 H13B 109.5
C10 C13 H13C 109.5
H13A C13 H13C 109.5
H13B C13 H13C 109.5
C4 C14 H14A 109.5
C4 C14 H14B 109.5
H14A C14 H14B 109.5
C4 C14 H14C 109.5
H14A C14 H14C 109.5
H14B C14 H14C 109.5
C4 C15 H15A 109.5
C4 C15 H15B 109.5
H15A C15 H15B 109.5
C4 C15 H15C 109.5
H15A C15 H15C 109.5
H15B C15 H15C 109.5
O7 C16 O4 123.54(15)
O7 C16 C17 125.67(15)
O4 C16 C17 110.77(14)
C16 C17 H17A 109.5
C16 C17 H17B 109.5
H17A C17 H17B 109.5
C16 C17 H17C 109.5
H17A C17 H17C 109.5
H17B C17 H17C 109.5
C19 C18 H18A 120.0
C19 C18 H18B 120.0
H18A C18 H18B 120.0
C18 C19 C20 123.80(14)
C18 C19 C23 124.88(14)
C20 C19 C23 111.28(12)
O2 C20 C19 110.63(11)
O2 C20 C27 103.91(12)
C19 C20 C27 115.61(13)
O2 C20 C11 103.90(11)
C19 C20 C11 110.55(12)
C27 C20 C11 111.42(12)
O6 C21 O2 118.97(14)
O6 C21 C22 121.28(13)
O2 C21 C22 119.53(13)
O1 C22 C21 109.81(12)
O1 C22 C26 110.98(11)
C21 C22 C26 109.56(12)
O1 C22 C23 110.98(11)
C21 C22 C23 115.88(12)
C26 C22 C23 99.20(11)
C19 C23 C24 109.49(12)
C19 C23 C22 104.58(12)
C24 C23 C22 99.05(11)
C19 C23 C8 108.52(11)
C24 C23 C8 114.54(12)
C22 C23 C8 119.84(12)
O8 C24 O3 121.31(14)
O8 C24 C23 129.19(14)
O3 C24 C23 109.50(13)
C26 C25 H25A 109.5
C26 C25 H25B 109.5
H25A C25 H25B 109.5
C26 C25 H25C 109.5
H25A C25 H25C 109.5
H25B C25 H25C 109.5
O3 C26 C25 109.15(12)
O3 C26 C22 102.72(11)
C25 C26 C22 117.10(12)
O3 C26 H26 109.2
C25 C26 H26 109.2
C22 C26 H26 109.2
C20 C27 H27A 109.5
C20 C27 H27B 109.5
H27A C27 H27B 109.5
C20 C27 H27C 109.5
H27A C27 H27C 109.5
H27B C27 H27C 109.5

loop_
_geom_bond_atom_site_label_1
_geom_bond_atom_site_label_2
_geom_bond_distance
O1 C22 1.3999(17)
O1 H1A 0.8200
O2 C21 1.3468(18)
O2 C20 1.4711(18)
O3 C24 1.3575(19)
O3 C26 1.4563(18)
O4 C16 1.3463(19)
O4 C11 1.4604(17)
O5 C3 1.2209(18)
O6 C21 1.2010(19)
O7 C16 1.205(2)
O8 C24 1.199(2)
C1 C2 1.334(2)
C1 C5 1.5129(19)
C1 H1 0.9300
C2 C3 1.472(2)
C2 H2 0.9300
C3 C4 1.5263(19)
C4 C15 1.5249(19)
C4 C14 1.5503(19)
C4 C5 1.5776(19)
C5 C6 1.5304(19)
C5 C10 1.5459(19)
C6 C7 1.520(2)
C6 H6A 0.9700
C6 H6B 0.9700
C7 C8 1.536(2)
C7 H7A 0.9700
C7 H7B 0.9700
C8 C9 1.5353(19)
C8 C12 1.554(2)
C8 C23 1.580(2)
C9 C10 1.345(2)
C9 C11 1.5184(19)
C10 C13 1.5219(19)
C11 C20 1.536(2)
C11 H11 0.9800
C12 H12A 0.9600
C12 H12B 0.9600
C12 H12C 0.9600
C13 H13A 0.9600
C13 H13B 0.9600
C13 H13C 0.9600
C14 H14A 0.9600
C14 H14B 0.9600
C14 H14C 0.9600
C15 H15A 0.9600
C15 H15B 0.9600
C15 H15C 0.9600
C16 C17 1.496(2)
C17 H17A 0.9600
C17 H17B 0.9600
C17 H17C 0.9600
C18 C19 1.322(2)
C18 H18A 0.9300
C18 H18B 0.9300
C19 C20 1.512(2)
C19 C23 1.528(2)
C20 C27 1.517(2)
C21 C22 1.527(2)
C22 C26 1.5579(19)
C22 C23 1.567(2)
C23 C24 1.529(2)
C25 C26 1.508(2)
C25 H25A 0.9600
C25 H25B 0.9600
C25 H25C 0.9600
C26 H26 0.9800
C27 H27A 0.9600
C27 H27B 0.9600
C27 H27C 0.9600
